data_4101631
loop_
_publ_author_name
'Zhang, Jin'
'Hao, Jian'
'Wei, Yongge'
'Xiao, Fengping'
'Yin, Panchao'
'Wang, Longsheng'

_publ_section_title
;
 Nanoscale chiral rod-like molecular triads assembled from achiral
 polyoxometalates.
;
_journal_issue 1
_journal_name_full 'Journal of the American Chemical Society'
_journal_page_first 14
_journal_page_last 15
_journal_paper_doi 10.1021/ja907535g
_journal_volume 132
_journal_year 2010
_chemical_formula_sum 'C62 H135 Fe0.5 Mo9 N5.5 O30'
_chemical_formula_weight 2329.14
_chemical_name_systematic
; 
 ? 
;
_space_group_IT_number 154
_symmetry_cell_setting trigonal
_symmetry_space_group_name_Hall 'P 32 2"'
_symmetry_space_group_name_H-M 'P 32 2 1'
_atom_sites_solution_hydrogens geom
_atom_sites_solution_primary direct
_atom_sites_solution_secondary difmap
_audit_creation_method SHELXL-97
_cell_angle_alpha 90.00
_cell_angle_beta 90.00
_cell_angle_gamma 120.00
_cell_formula_units_Z 6
_cell_length_a 18.286(3)
_cell_length_b 18.286(3)
_cell_length_c 49.079(10)
_cell_measurement_reflns_used 64319
_cell_measurement_temperature 293(2)
_cell_measurement_theta_max 27.51
_cell_measurement_theta_min 3.10
_cell_volume 14212(4)
_computing_cell_refinement 'Rigaku RAPID AUTO Ver2.30'
_computing_data_collection 'Rigaku RAPID AUTO Ver2.30'
_computing_data_reduction 'Rigaku RAPID AUTO Ver2.30'
_computing_molecular_graphics 'Bruker SHELXTL'
_computing_publication_material 'Bruker SHELXTL'
_computing_structure_refinement 'SHELXL-97 (Sheldrick, 1997)'
_computing_structure_solution 'SHELXS-97 (Sheldrick, 1990)'
_diffrn_ambient_temperature 293(2)
_diffrn_detector_area_resol_mean '100x100 micron'
_diffrn_measured_fraction_theta_full 0.997
_diffrn_measured_fraction_theta_max 0.997
_diffrn_measurement_device_type 'Rigaku RAXIS-RAPID'
_diffrn_measurement_method Oscillation
_diffrn_radiation_monochromator graphite
_diffrn_radiation_source 'fine-focus sealed tube'
_diffrn_radiation_type MoK\a
_diffrn_radiation_wavelength 0.71073
_diffrn_reflns_av_R_equivalents 0.0982
_diffrn_reflns_av_sigmaI/netI 0.0717
_diffrn_reflns_limit_h_max 22
_diffrn_reflns_limit_h_min -22
_diffrn_reflns_limit_k_max 22
_diffrn_reflns_limit_k_min -21
_diffrn_reflns_limit_l_max 60
_diffrn_reflns_limit_l_min -60
_diffrn_reflns_number 108220
_diffrn_reflns_theta_full 26.00
_diffrn_reflns_theta_max 26.00
_diffrn_reflns_theta_min 3.04
_exptl_absorpt_coefficient_mu 1.293
_exptl_absorpt_correction_T_max 0.5641
_exptl_absorpt_correction_T_min 0.4244
_exptl_absorpt_correction_type multi-scan
_exptl_crystal_colour brown
_exptl_crystal_density_diffrn 1.633
_exptl_crystal_density_method 'not measured'
_exptl_crystal_description block
_exptl_crystal_F_000 7059
_exptl_crystal_size_max 0.80
_exptl_crystal_size_mid 0.50
_exptl_crystal_size_min 0.50
_refine_diff_density_max 1.055
_refine_diff_density_min -0.889
_refine_diff_density_rms 0.108
_refine_ls_abs_structure_details 'Flack H D (1983), Acta Cryst. A39, 876-881'
_refine_ls_abs_structure_Flack 0.08(5)
_refine_ls_extinction_method none
_refine_ls_goodness_of_fit_ref 1.085
_refine_ls_hydrogen_treatment constr
_refine_ls_matrix_type full
_refine_ls_number_parameters 981
_refine_ls_number_reflns 18594
_refine_ls_number_restraints 248
_refine_ls_restrained_S_all 1.090
_refine_ls_R_factor_all 0.0761
_refine_ls_R_factor_gt 0.0644
_refine_ls_shift/su_max 0.070
_refine_ls_shift/su_mean 0.003
_refine_ls_structure_factor_coef Fsqd
_refine_ls_weighting_details 'calc w=1/[\s^2^(Fo^2^)+(0.0708P)^2^+22.1397P] where P=(Fo^2^+2Fc^2^)/3'
_refine_ls_weighting_scheme calc
_refine_ls_wR_factor_gt 0.1602
_refine_ls_wR_factor_ref 0.1689
_reflns_number_gt 15245
_reflns_number_total 18594
_reflns_threshold_expression >2sigma(I)
_cod_data_source_file ja907535g_si_002.cif
_cod_data_source_block zj
_cod_original_formula_sum 'C62 H135 Fe0.50 Mo9 N5.50 O30 '
_cod_database_code 4101631

loop_
_symmetry_equiv_pos_as_xyz
'x, y, z'
'-y, x-y, z+2/3'
'-x+y, -x, z+1/3'
'y, x, -z'
'x-y, -y, -z+1/3'
'-x, -x+y, -z+2/3'

loop_
_atom_site_label
_atom_site_type_symbol
_atom_site_fract_x
_atom_site_fract_y
_atom_site_fract_z
_atom_site_U_iso_or_equiv
_atom_site_adp_type
_atom_site_occupancy
_atom_site_symmetry_multiplicity
_atom_site_calc_flag
_atom_site_refinement_flags
_atom_site_disorder_assembly
_atom_site_disorder_group
Mo1 Mo 0.66045(3) 1.34503(2) 0.110955(8) 0.05609(11) Uani 1 1 d . . .
Mo2 Mo 0.59419(3) 1.47536(3) 0.097348(11) 0.07436(13) Uani 1 1 d . . .
Mo3 Mo 0.65983(3) 1.40031(3) 0.048418(8) 0.06477(12) Uani 1 1 d . . .
Mo4 Mo 0.77331(4) 1.53957(3) 0.129909(10) 0.07961(18) Uani 1 1 d . . .
Mo5 Mo 0.83863(3) 1.46439(3) 0.080585(11) 0.07625(16) Uani 1 1 d . . .
Mo6 Mo 0.77403(4) 1.59909(3) 0.066714(12) 0.08815(19) Uani 1 1 d . . .
Mo7 Mo 0.67633(4) 1.0000 0.1667 0.06181(16) Uani 1 2 d S . .
Mo8 Mo 0.54394(3) 0.91912(3) 0.113549(8) 0.06200(12) Uani 1 1 d . . .
Mo9 Mo 0.35956(3) 0.91911(3) 0.113096(8) 0.06253(13) Uani 1 1 d . . .
Mo10 Mo 0.30749(4) 1.0000 0.1667 0.06358(16) Uani 1 2 d S . .
Fe1 Fe 0.49150(6) 1.0000 0.1667 0.0490(2) Uani 1 2 d S . .
O1 O 0.7161(2) 1.46788(17) 0.08945(6) 0.0558(9) Uani 1 1 d . . .
O2 O 0.5078(2) 1.4827(3) 0.10233(12) 0.1109(16) Uani 1 1 d . . .
O3 O 0.6170(3) 1.3518(3) 0.01883(7) 0.0936(15) Uani 1 1 d . . .
O4 O 0.8151(4) 1.5930(3) 0.15846(10) 0.126(2) Uani 1 1 d . . .
O5 O 0.9254(3) 1.4595(4) 0.07431(11) 0.122(2) Uani 1 1 d . . .
O6 O 0.8188(4) 1.6927(3) 0.05171(12) 0.129(2) Uani 1 1 d . . .
O7 O 0.5710(2) 1.3729(2) 0.11370(7) 0.0657(10) Uani 1 1 d . . .
O8 O 0.62239(19) 1.31135(19) 0.07367(6) 0.0601(9) Uani 1 1 d . . .
O9 O 0.7701(2) 1.3621(2) 0.09989(7) 0.0706(11) Uani 1 1 d . . .
O10 O 0.7165(2) 1.4246(2) 0.14049(7) 0.0743(13) Uani 1 1 d . . .
O11 O 0.6646(3) 1.5313(2) 0.12887(8) 0.0845(13) Uani 1 1 d . . .
O12 O 0.5731(2) 1.4201(2) 0.06268(7) 0.0736(10) Uani 1 1 d . . .
O13 O 0.7671(2) 1.4079(2) 0.04920(7) 0.0788(12) Uani 1 1 d . . .
O14 O 0.8623(2) 1.5209(3) 0.11487(9) 0.0895(15) Uani 1 1 d . . .
O15 O 0.6673(3) 1.5804(2) 0.07801(10) 0.0940(14) Uani 1 1 d . . .
O16 O 0.7176(3) 1.5165(2) 0.03771(8) 0.0863(13) Uani 1 1 d . . .
O17 O 0.8597(3) 1.5677(3) 0.06469(10) 0.0930(15) Uani 1 1 d . . .
O18 O 0.8106(3) 1.6299(2) 0.10327(10) 0.0972(17) Uani 1 1 d . . .
O19 O 0.7582(3) 1.0523(3) 0.14504(8) 0.0886(15) Uani 1 1 d . . .
O20 O 0.4912(3) 0.8173(2) 0.10168(8) 0.0840(12) Uani 1 1 d . . .
O21 O 0.6236(2) 0.9722(3) 0.09192(7) 0.0841(13) Uani 1 1 d . . .
O22 O 0.3291(2) 0.9711(3) 0.09150(8) 0.0861(13) Uani 1 1 d . . .
O23 O 0.3084(3) 0.8168(2) 0.10296(8) 0.0881(15) Uani 1 1 d . . .
O24 O 0.2766(2) 1.0519(2) 0.14562(9) 0.0903(13) Uani 1 1 d . . .
O25 O 0.5970(2) 0.90653(19) 0.14532(6) 0.0623(10) Uani 1 1 d . . .
O26 O 0.4726(2) 0.9603(2) 0.10019(6) 0.0625(10) Uani 1 1 d . . .
O27 O 0.2925(2) 0.90733(19) 0.14484(7) 0.0638(10) Uani 1 1 d . . .
O28 O 0.58918(18) 1.03965(17) 0.14163(6) 0.0520(8) Uani 1 1 d . . .
O29 O 0.43610(19) 0.89134(16) 0.14616(5) 0.0515(8) Uani 1 1 d . . .
O30 O 0.43229(19) 1.04043(19) 0.14170(6) 0.0558(9) Uani 1 1 d . . .
N1 N 0.6153(3) 1.2486(2) 0.12745(8) 0.0668(13) Uani 1 1 d . . .
N2 N 1.0000 1.5615(6) 0.3333 0.133(4) Uani 1 2 d S . .
N3 N 1.0490(4) 1.8098(3) 0.12279(15) 0.112(2) Uani 1 1 d . . .
N4 N 0.9235(4) 1.3244(5) 0.15848(16) 0.1866(12) Uani 1 1 d DU . .
N5 N 1.5463(4) 2.0894(3) 0.31339(9) 0.101(2) Uani 1 1 d . . .
C1 C 0.4828(3) 1.1230(3) 0.13058(10) 0.0651(15) Uani 1 1 d . . .
H1A H 0.4574 1.1570 0.1352 0.078 Uiso 1 1 calc R . .
H1B H 0.4831 1.1190 0.1109 0.078 Uiso 1 1 calc R . .
C2 C 0.6219(3) 1.1223(3) 0.13076(9) 0.0609(14) Uani 1 1 d . . .
H2A H 0.6190 1.1189 0.1110 0.073 Uiso 1 1 calc R . .
H2B H 0.6809 1.1562 0.1358 0.073 Uiso 1 1 calc R . .
C3 C 0.5818(3) 1.1845(3) 0.17110(8) 0.0608(15) Uani 1 1 d . . .
H3A H 0.6412 1.2184 0.1757 0.073 Uiso 1 1 calc R . .
H3B H 0.5548 1.2170 0.1757 0.073 Uiso 1 1 calc R . .
C4 C 0.5733(3) 1.1671(2) 0.14090(9) 0.0550(12) Uani 1 1 d . . .
C111 C 1.6285(4) 2.1024(5) 0.32726(13) 0.117(3) Uani 1 1 d D . .
H11A H 1.6544 2.1556 0.3371 0.140 Uiso 1 1 calc R . .
H11B H 1.6136 2.0577 0.3405 0.140 Uiso 1 1 calc R . .
C112 C 1.6914(4) 2.1030(6) 0.30808(16) 0.150(4) Uani 1 1 d DU . .
H11C H 1.7089 2.1488 0.2951 0.179 Uiso 1 1 calc R . .
H11D H 1.6668 2.0502 0.2981 0.179 Uiso 1 1 calc R . .
C113 C 1.7657(5) 2.1142(7) 0.3242(2) 0.224(7) Uani 1 1 d DU . .
H11E H 1.8037 2.1741 0.3271 0.269 Uiso 1 1 calc R . .
H11F H 1.7462 2.0883 0.3420 0.269 Uiso 1 1 calc R . .
C114 C 1.8137(7) 2.0776(9) 0.3112(4) 0.369(10) Uani 1 1 d D . .
H11G H 1.8090 2.0321 0.3222 0.554 Uiso 1 1 calc R . .
H11H H 1.8720 2.1204 0.3096 0.554 Uiso 1 1 calc R . .
H11I H 1.7910 2.0568 0.2934 0.554 Uiso 1 1 calc R . .
C121 C 1.5095(5) 2.0076(4) 0.29715(11) 0.105(3) Uani 1 1 d . . .
H12A H 1.4624 2.0020 0.2864 0.126 Uiso 1 1 calc R . .
H12B H 1.5521 2.0113 0.2846 0.126 Uiso 1 1 calc R . .
C122 C 1.4796(7) 1.9294(4) 0.31420(17) 0.153(4) Uani 1 1 d . . .
H12C H 1.4364 1.9245 0.3268 0.183 Uiso 1 1 calc R . .
H12D H 1.5263 1.9338 0.3248 0.183 Uiso 1 1 calc R . .
C123 C 1.4441(5) 1.8517(5) 0.29651(19) 0.168(4) Uani 1 1 d DU . .
H12E H 1.4002 1.8038 0.3063 0.201 Uiso 1 1 calc R . .
H12F H 1.4194 1.8603 0.2802 0.201 Uiso 1 1 calc R . .
C124 C 1.5131(6) 1.8345(8) 0.2889(2) 0.228(6) Uani 1 1 d DU . .
H12G H 1.4968 1.7993 0.2730 0.343 Uiso 1 1 calc R . .
H12H H 1.5232 1.8063 0.3037 0.343 Uiso 1 1 calc R . .
H12I H 1.5638 1.8869 0.2851 0.343 Uiso 1 1 calc R . .
C131 C 1.5688(5) 2.1589(4) 0.29256(11) 0.102(3) Uani 1 1 d . . .
H13A H 1.6112 2.1603 0.2804 0.123 Uiso 1 1 calc R . .
H13B H 1.5190 2.1446 0.2818 0.123 Uiso 1 1 calc R . .
C132 C 1.6008(5) 2.2437(4) 0.30391(13) 0.110(3) Uani 1 1 d . . .
H13C H 1.6502 2.2586 0.3150 0.132 Uiso 1 1 calc R . .
H13D H 1.5580 2.2439 0.3156 0.132 Uiso 1 1 calc R . .
C133 C 1.6243(7) 2.3104(5) 0.28102(14) 0.148(4) Uani 1 1 d . . .
H13E H 1.6669 2.3094 0.2695 0.177 Uiso 1 1 calc R . .
H13F H 1.5747 2.2940 0.2699 0.177 Uiso 1 1 calc R . .
C134 C 1.6577(7) 2.4013(5) 0.29092(19) 0.176(6) Uani 1 1 d . . .
H13G H 1.6550 2.4347 0.2763 0.265 Uiso 1 1 calc R . .
H13H H 1.7151 2.4248 0.2968 0.265 Uiso 1 1 calc R . .
H13I H 1.6237 2.4013 0.3058 0.265 Uiso 1 1 calc R . .
C141 C 1.4897(4) 2.0861(5) 0.33511(14) 0.114(3) Uani 1 1 d D . .
H14A H 1.5177 2.1389 0.3451 0.136 Uiso 1 1 calc R . .
H14B H 1.4805 2.0413 0.3477 0.136 Uiso 1 1 calc R . .
C142 C 1.4045(4) 2.0715(7) 0.32566(16) 0.169(4) Uani 1 1 d DU . .
H14C H 1.3776 2.0226 0.3138 0.202 Uiso 1 1 calc R . .
H14D H 1.4109 2.1203 0.3158 0.202 Uiso 1 1 calc R . .
C143 C 1.3509(5) 2.0565(9) 0.3518(2) 0.247(5) Uani 1 1 d DU . .
H14E H 1.3413 2.0055 0.3610 0.297 Uiso 1 1 calc R . .
H14F H 1.3795 2.1038 0.3642 0.297 Uiso 1 1 calc R . .
C144 C 1.2667(5) 2.0477(11) 0.3422(4) 0.378(11) Uani 1 1 d DU . .
H14G H 1.2596 2.0917 0.3503 0.568 Uiso 1 1 calc R . .
H14H H 1.2209 1.9937 0.3477 0.568 Uiso 1 1 calc R . .
H14I H 1.2670 2.0524 0.3228 0.568 Uiso 1 1 calc R . .
C211 C 1.0724(5) 1.5457(6) 0.33909(16) 0.132(4) Uani 1 1 d . . .
H21A H 1.1238 1.6000 0.3406 0.158 Uiso 1 1 calc R . .
H21B H 1.0788 1.5168 0.3235 0.158 Uiso 1 1 calc R . .
C212 C 1.0643(4) 1.4946(7) 0.3645(2) 0.178(4) Uani 1 1 d DU . .
H21C H 1.0589 1.5230 0.3804 0.213 Uiso 1 1 calc R . .
H21D H 1.0139 1.4395 0.3632 0.213 Uiso 1 1 calc R . .
C213 C 1.1401(6) 1.4845(8) 0.3675(2) 0.246(7) Uani 1 1 d DU . .
H21E H 1.1912 1.5393 0.3671 0.295 Uiso 1 1 calc R . .
H21F H 1.1424 1.4505 0.3527 0.295 Uiso 1 1 calc R . .
C214 C 1.1324(7) 1.4419(8) 0.3943(2) 0.224(7) Uani 1 1 d DU . .
H21G H 1.1771 1.4290 0.3959 0.336 Uiso 1 1 calc R . .
H21H H 1.0789 1.3906 0.3952 0.336 Uiso 1 1 calc R . .
H21I H 1.1364 1.4787 0.4088 0.336 Uiso 1 1 calc R . .
C221 C 1.0216(5) 1.6174(6) 0.30893(18) 0.153(4) Uani 1 1 d . . .
H22A H 1.0389 1.5940 0.2942 0.183 Uiso 1 1 calc R . .
H22B H 1.0688 1.6727 0.3133 0.183 Uiso 1 1 calc R . .
C222 C 0.9461(7) 1.6269(7) 0.29932(19) 0.230(4) Uani 1 1 d DU . .
H22C H 0.8956 1.5716 0.2989 0.276 Uiso 1 1 calc R . .
H22D H 0.9368 1.6613 0.3123 0.276 Uiso 1 1 calc R . .
C223 C 0.9601(8) 1.6666(7) 0.2715(2) 0.245(4) Uani 1 1 d DU . .
H22E H 0.9680 1.6311 0.2586 0.294 Uiso 1 1 calc R . .
H22F H 1.0119 1.7207 0.2719 0.294 Uiso 1 1 calc R . .
C224 C 0.8881(11) 1.6806(11) 0.2610(4) 0.328(6) Uani 1 1 d U . .
H22G H 0.8988 1.6989 0.2423 0.492 Uiso 1 1 calc R . .
H22H H 0.8856 1.7228 0.2719 0.492 Uiso 1 1 calc R . .
H22I H 0.8353 1.6286 0.2622 0.492 Uiso 1 1 calc R . .
C311 C 1.0205(6) 1.7495(7) 0.0966(2) 0.166(5) Uani 1 1 d . . .
H31A H 0.9825 1.6919 0.1024 0.199 Uiso 1 1 calc R . .
H31B H 0.9897 1.7659 0.0843 0.199 Uiso 1 1 calc R . .
C312 C 1.0947(7) 1.7528(8) 0.0814(2) 0.207(7) Uani 1 1 d D . .
H31C H 1.1380 1.8113 0.0788 0.248 Uiso 1 1 calc R . .
H31D H 1.1187 1.7258 0.0923 0.248 Uiso 1 1 calc R . .
C313 C 1.0696(6) 1.7100(9) 0.0542(3) 0.343(9) Uani 1 1 d DU . .
H31E H 1.0545 1.7403 0.0413 0.412 Uiso 1 1 calc R . .
H31F H 1.0245 1.6517 0.0555 0.412 Uiso 1 1 calc R . .
C314 C 1.1541(7) 1.7175(12) 0.0478(5) 0.433(13) Uani 1 1 d DU . .
H31G H 1.1456 1.6636 0.0420 0.650 Uiso 1 1 calc R . .
H31H H 1.1890 1.7355 0.0638 0.650 Uiso 1 1 calc R . .
H31I H 1.1814 1.7581 0.0335 0.650 Uiso 1 1 calc R . .
C321 C 1.0927(4) 1.7818(5) 0.14400(18) 0.113(3) Uani 1 1 d . . .
H32A H 1.1459 1.7914 0.1365 0.136 Uiso 1 1 calc R . .
H32B H 1.1052 1.8167 0.1601 0.136 Uiso 1 1 calc R . .
C322 C 1.0412(6) 1.6917(5) 0.1520(2) 0.146(4) Uani 1 1 d . . .
H32C H 1.0379 1.6555 0.1371 0.175 Uiso 1 1 calc R . .
H32D H 0.9843 1.6785 0.1567 0.175 Uiso 1 1 calc R . .
C323 C 1.0830(6) 1.6778(5) 0.17609(19) 0.165(4) Uani 1 1 d DU . .
H32E H 1.1409 1.6955 0.1712 0.198 Uiso 1 1 calc R . .
H32F H 1.0547 1.6177 0.1798 0.198 Uiso 1 1 calc R . .
C324 C 1.0840(7) 1.7235(7) 0.2023(2) 0.207(6) Uani 1 1 d DU . .
H32G H 1.1046 1.7043 0.2170 0.310 Uiso 1 1 calc R . .
H32H H 1.0278 1.7117 0.2063 0.310 Uiso 1 1 calc R . .
H32I H 1.1203 1.7833 0.1999 0.310 Uiso 1 1 calc R . .
C331 C 0.9711(5) 1.8068(6) 0.13483(19) 0.133(4) Uani 1 1 d . . .
H33A H 0.9473 1.8281 0.1215 0.160 Uiso 1 1 calc R . .
H33B H 0.9292 1.7485 0.1386 0.160 Uiso 1 1 calc R . .
C332 C 0.9885(5) 1.8568(8) 0.1603(3) 0.225(5) Uani 1 1 d DU . .
H33C H 1.0279 1.9159 0.1567 0.270 Uiso 1 1 calc R . .
H33D H 1.0133 1.8369 0.1739 0.270 Uiso 1 1 calc R . .
C333 C 0.9052(6) 1.8458(8) 0.1708(3) 0.292(6) Uani 1 1 d DU . .
H33E H 0.8772 1.8598 0.1566 0.350 Uiso 1 1 calc R . .
H33F H 0.8680 1.7880 0.1765 0.350 Uiso 1 1 calc R . .
C334 C 0.9280(13) 1.9061(10) 0.1948(3) 0.448(8) Uani 1 1 d DU . .
H33G H 0.8823 1.8836 0.2076 0.672 Uiso 1 1 calc R . .
H33H H 0.9381 1.9600 0.1884 0.672 Uiso 1 1 calc R . .
H33I H 0.9781 1.9127 0.2034 0.672 Uiso 1 1 calc R . .
C341 C 1.1153(4) 1.9005(4) 0.11461(19) 0.124(3) Uani 1 1 d . . .
H34A H 1.1332 1.9351 0.1309 0.148 Uiso 1 1 calc R . .
H34B H 1.1642 1.8998 0.1073 0.148 Uiso 1 1 calc R . .
C342 C 1.0863(6) 1.9430(7) 0.0937(2) 0.182(4) Uani 1 1 d U . .
H34C H 1.0404 1.9492 0.1010 0.218 Uiso 1 1 calc R . .
H34D H 1.0669 1.9094 0.0772 0.218 Uiso 1 1 calc R . .
C343 C 1.1633(7) 2.0301(7) 0.0875(3) 0.278(6) Uani 1 1 d DU . .
H34E H 1.1915 2.0570 0.1044 0.334 Uiso 1 1 calc R . .
H34F H 1.2031 2.0234 0.0762 0.334 Uiso 1 1 calc R . .
C344 C 1.1353(9) 2.0848(8) 0.0731(4) 0.385(8) Uani 1 1 d DU . .
H34G H 1.0748 2.0553 0.0719 0.577 Uiso 1 1 calc R . .
H34H H 1.1588 2.0974 0.0550 0.577 Uiso 1 1 calc R . .
H34I H 1.1544 2.1364 0.0830 0.577 Uiso 1 1 calc R . .
C411 C 0.8491(5) 1.3340(6) 0.1674(2) 0.1933(14) Uani 1 1 d DU . .
H41A H 0.8254 1.3456 0.1515 0.232 Uiso 1 1 calc R . .
H41B H 0.8060 1.2805 0.1749 0.232 Uiso 1 1 calc R . .
C412 C 0.8681(5) 1.3998(6) 0.1876(2) 0.2039(18) Uani 1 1 d DU . .
H41C H 0.9003 1.4547 0.1789 0.245 Uiso 1 1 calc R . .
H41D H 0.9027 1.3962 0.2019 0.245 Uiso 1 1 calc R . .
C413 C 0.7884(6) 1.3924(7) 0.2001(2) 0.201(2) Uani 1 1 d DU . .
H41E H 0.7584 1.4055 0.1864 0.241 Uiso 1 1 calc R . .
H41F H 0.7517 1.3348 0.2061 0.241 Uiso 1 1 calc R . .
C414 C 0.8084(8) 1.4512(8) 0.2240(2) 0.235(4) Uani 1 1 d DU . .
H41G H 0.7587 1.4531 0.2291 0.353 Uiso 1 1 calc R . .
H41H H 0.8523 1.5068 0.2190 0.353 Uiso 1 1 calc R . .
H41I H 0.8269 1.4311 0.2391 0.353 Uiso 1 1 calc R . .
C421 C 0.9317(7) 1.2659(5) 0.17807(17) 0.1917(16) Uani 1 1 d DU . .
H42A H 0.9087 1.2133 0.1680 0.230 Uiso 1 1 calc R . .
H42B H 0.9921 1.2874 0.1788 0.230 Uiso 1 1 calc R . .
C422 C 0.9050(6) 1.2392(5) 0.20524(19) 0.2118(19) Uani 1 1 d DU . .
H42C H 0.8460 1.1956 0.2047 0.254 Uiso 1 1 calc R . .
H42D H 0.9085 1.2866 0.2152 0.254 Uiso 1 1 calc R . .
C423 C 0.9518(6) 1.2059(5) 0.2210(3) 0.212(2) Uani 1 1 d DU . .
H42E H 0.9959 1.2076 0.2096 0.254 Uiso 1 1 calc R . .
H42F H 0.9787 1.2424 0.2366 0.254 Uiso 1 1 calc R . .
C424 C 0.8971(8) 1.1187(6) 0.2308(3) 0.252(5) Uani 1 1 d DU . .
H42G H 0.9293 1.0904 0.2318 0.379 Uiso 1 1 calc R . .
H42H H 0.8509 1.0890 0.2183 0.379 Uiso 1 1 calc R . .
H42I H 0.8754 1.1198 0.2485 0.379 Uiso 1 1 calc R . .
C431 C 1.0056(7) 1.3996(6) 0.1523(2) 0.233(2) Uani 1 1 d DU . .
H43A H 1.0476 1.3933 0.1624 0.279 Uiso 1 1 calc R . .
H43B H 1.0039 1.4473 0.1603 0.279 Uiso 1 1 calc R . .
C432 C 1.0399(7) 1.4260(10) 0.1242(2) 0.263(3) Uani 1 1 d DU . .
H43C H 1.0070 1.4461 0.1146 0.315 Uiso 1 1 calc R . .
H43D H 1.0348 1.3776 0.1144 0.315 Uiso 1 1 calc R . .
C433 C 1.1314(7) 1.4949(6) 0.1248(4) 0.276(3) Uani 1 1 d DU . .
H43E H 1.1621 1.4809 0.1116 0.332 Uiso 1 1 calc R . .
H43F H 1.1542 1.4952 0.1426 0.332 Uiso 1 1 calc R . .
C434 C 1.1483(10) 1.5830(7) 0.1187(3) 0.288(5) Uani 1 1 d DU . .
H43G H 1.1983 1.6123 0.1078 0.432 Uiso 1 1 calc R . .
H43H H 1.1561 1.6130 0.1355 0.432 Uiso 1 1 calc R . .
H43I H 1.1011 1.5798 0.1090 0.432 Uiso 1 1 calc R . .
C441 C 0.8708(6) 1.2746(6) 0.1344(2) 0.2032(18) Uani 1 1 d DU . .
H44A H 0.8141 1.2352 0.1406 0.244 Uiso 1 1 calc R . .
H44B H 0.8669 1.3131 0.1216 0.244 Uiso 1 1 calc R . .
C442 C 0.9050(6) 1.2269(7) 0.1198(2) 0.218(2) Uani 1 1 d DU . .
H44C H 0.8990 1.1796 0.1305 0.262 Uiso 1 1 calc R . .
H44D H 0.9638 1.2630 0.1149 0.262 Uiso 1 1 calc R . .
C443 C 0.8474(6) 1.1971(7) 0.0945(2) 0.228(2) Uani 1 1 d DU . .
H44E H 0.8575 1.2442 0.0829 0.273 Uiso 1 1 calc R . .
H44F H 0.7882 1.1661 0.0996 0.273 Uiso 1 1 calc R . .
C444 C 0.8749(8) 1.1393(8) 0.0805(3) 0.260(4) Uani 1 1 d DU . .
H44G H 0.8258 1.0878 0.0749 0.390 Uiso 1 1 calc R . .
H44H H 0.9074 1.1266 0.0930 0.390 Uiso 1 1 calc R . .
H44I H 0.9086 1.1674 0.0648 0.390 Uiso 1 1 calc R . .
C100 C 0.4101(6) 1.1778(6) 0.06671(18) 0.160(5) Uani 1 1 d D . .
H10A H 0.4701 1.2004 0.0675 0.240 Uiso 1 1 calc R . .
H10B H 0.3819 1.1221 0.0744 0.240 Uiso 1 1 calc R . .
H10C H 0.3955 1.2135 0.0769 0.240 Uiso 1 1 calc R . .
C101 C 0.3852(8) 1.1741(7) 0.0396(2) 0.197(6) Uani 1 1 d D . .
N100 N 0.3816(14) 1.1781(13) 0.0130(3) 0.384(15) Uani 1 1 d . . .

loop_
_atom_site_aniso_label
_atom_site_aniso_U_11
_atom_site_aniso_U_22
_atom_site_aniso_U_33
_atom_site_aniso_U_23
_atom_site_aniso_U_13
_atom_site_aniso_U_12
Mo1 0.06387(18) 0.04656(15) 0.04841(17) 0.00911(14) 0.00266(16) 0.02053(13)
Mo2 0.0861(2) 0.07404(19) 0.0766(3) 0.0070(2) 0.0139(2) 0.05023(15)
Mo3 0.0779(2) 0.0730(2) 0.04591(18) 0.00729(16) 0.00078(17) 0.03957(16)
Mo4 0.0894(3) 0.0569(2) 0.0646(2) -0.0055(2) -0.0029(2) 0.0157(2)
Mo5 0.0603(2) 0.0874(3) 0.0741(3) 0.0147(2) 0.0108(2) 0.03173(19)
Mo6 0.1045(3) 0.0585(2) 0.0852(3) 0.0285(2) 0.0167(3) 0.0285(2)
Mo7 0.0662(3) 0.0672(4) 0.0524(3) 0.0003(3) 0.00016(14) 0.03360(18)
Mo8 0.0819(2) 0.06462(19) 0.04074(17) -0.00446(16) 0.00323(17) 0.03755(16)
Mo9 0.0726(2) 0.06124(19) 0.04581(18) -0.00738(16) -0.00905(17) 0.02749(16)
Mo10 0.0638(3) 0.0575(3) 0.0674(3) -0.0106(3) -0.00531(15) 0.02875(17)
Fe1 0.0611(4) 0.0437(4) 0.0365(3) 0.0006(3) 0.00030(16) 0.0219(2)
O1 0.0634(15) 0.0463(12) 0.0485(14) 0.0081(11) 0.0026(13) 0.0204(11)
O2 0.1032(18) 0.120(2) 0.142(4) 0.008(3) 0.033(2) 0.0803(15)
O3 0.120(3) 0.106(2) 0.0504(18) -0.0036(18) -0.0208(19) 0.054(2)
O4 0.153(4) 0.098(3) 0.086(3) -0.027(3) -0.021(3) 0.032(3)
O5 0.067(2) 0.169(4) 0.124(4) 0.026(3) 0.004(2) 0.056(2)
O6 0.153(4) 0.061(2) 0.131(4) 0.031(2) 0.024(4) 0.022(3)
O7 0.0637(15) 0.0589(15) 0.0699(19) 0.0137(15) 0.0161(15) 0.0273(12)
O8 0.0726(15) 0.0554(14) 0.0491(15) -0.0046(13) -0.0080(13) 0.0297(12)
O9 0.0686(15) 0.0747(17) 0.071(2) 0.0109(16) -0.0003(16) 0.0377(13)
O10 0.087(2) 0.0644(18) 0.0519(17) 0.0014(15) 0.0023(17) 0.0235(16)
O11 0.107(2) 0.0619(17) 0.082(2) -0.0034(17) 0.016(2) 0.0405(16)
O12 0.0804(15) 0.0878(17) 0.0680(19) 0.0013(15) -0.0156(16) 0.0536(12)
O13 0.0942(19) 0.0880(19) 0.0614(19) 0.0152(16) 0.0238(17) 0.0510(15)
O14 0.070(2) 0.087(2) 0.086(3) 0.007(2) -0.011(2) 0.0196(19)
O15 0.119(2) 0.0737(17) 0.106(3) 0.0185(19) 0.004(2) 0.0600(15)
O16 0.102(2) 0.0848(19) 0.070(2) 0.0274(17) 0.0050(19) 0.0451(17)
O17 0.081(2) 0.079(2) 0.103(3) 0.036(2) 0.018(2) 0.0281(18)
O18 0.102(3) 0.0463(17) 0.112(3) 0.006(2) 0.006(3) 0.0128(19)
O19 0.083(2) 0.103(2) 0.072(2) 0.001(2) 0.0175(19) 0.0403(18)
O20 0.114(2) 0.0771(18) 0.069(2) -0.0157(16) -0.005(2) 0.0540(15)
O21 0.093(2) 0.105(2) 0.0543(18) 0.0134(17) 0.0249(17) 0.0498(18)
O22 0.093(2) 0.101(2) 0.065(2) 0.0017(18) -0.0236(18) 0.0492(17)
O23 0.094(2) 0.066(2) 0.074(2) -0.0277(18) -0.013(2) 0.0179(19)
O24 0.0975(19) 0.0921(19) 0.099(3) -0.0172(19) -0.038(2) 0.0607(15)
O25 0.0794(17) 0.0581(14) 0.0491(16) -0.0036(13) 0.0045(14) 0.0343(12)
O26 0.0729(16) 0.0662(16) 0.0387(13) -0.0025(12) -0.0038(14) 0.0276(13)
O27 0.0596(15) 0.0516(15) 0.0702(19) -0.0138(14) -0.0138(15) 0.0202(12)
O28 0.0659(14) 0.0479(12) 0.0407(13) 0.0053(11) 0.0056(12) 0.0275(10)
O29 0.0689(14) 0.0478(11) 0.0359(12) 0.0056(10) 0.0021(12) 0.0279(10)
O30 0.0646(15) 0.0537(14) 0.0433(14) -0.0056(12) -0.0052(13) 0.0254(11)
N1 0.083(2) 0.0510(17) 0.060(2) 0.0140(16) 0.013(2) 0.0279(16)
N2 0.083(5) 0.139(7) 0.157(7) 0.032(2) 0.064(5) 0.042(2)
N3 0.091(3) 0.074(3) 0.147(5) -0.009(3) -0.036(4) 0.023(3)
N4 0.1506(17) 0.2073(19) 0.1847(19) 0.0349(12) -0.0354(16) 0.0765(13)
N5 0.150(4) 0.090(3) 0.042(2) -0.017(2) -0.018(3) 0.045(3)
C1 0.075(2) 0.060(2) 0.056(2) 0.003(2) -0.009(2) 0.0300(19)
C2 0.091(3) 0.0445(17) 0.044(2) 0.0129(16) 0.014(2) 0.0312(17)
C3 0.067(2) 0.047(2) 0.044(2) 0.0052(17) -0.007(2) 0.011(2)
C4 0.065(2) 0.0412(17) 0.050(2) 0.0036(16) -0.0097(19) 0.0202(16)
C111 0.162(6) 0.115(4) 0.071(3) -0.029(3) -0.036(4) 0.067(4)
C112 0.160(5) 0.173(7) 0.103(5) -0.038(5) -0.009(4) 0.074(5)
C113 0.217(6) 0.322(13) 0.185(12) -0.030(10) -0.025(7) 0.174(7)
C114 0.388(10) 0.634(17) 0.30(2) -0.088(16) -0.017(15) 0.418(9)
C121 0.161(6) 0.074(3) 0.053(3) -0.013(3) -0.019(4) 0.038(4)
C122 0.256(10) 0.077(4) 0.101(5) -0.025(4) -0.052(6) 0.065(5)
C123 0.210(5) 0.101(5) 0.122(6) -0.042(5) -0.044(6) 0.026(4)
C124 0.175(6) 0.312(13) 0.124(8) -0.066(9) -0.037(7) 0.067(6)
C131 0.155(5) 0.085(3) 0.051(3) -0.004(3) -0.017(3) 0.049(4)
C132 0.157(6) 0.097(4) 0.065(3) -0.014(3) -0.015(4) 0.056(4)
C133 0.222(8) 0.097(5) 0.079(4) -0.001(4) -0.055(5) 0.046(5)
C134 0.270(11) 0.105(5) 0.109(6) 0.024(5) -0.040(7) 0.060(7)
C141 0.158(6) 0.095(4) 0.075(4) -0.025(3) -0.012(4) 0.054(4)
C142 0.168(5) 0.181(8) 0.113(5) -0.042(6) 0.004(4) 0.054(6)
C143 0.209(5) 0.309(11) 0.193(7) -0.095(7) 0.048(5) 0.106(6)
C144 0.226(5) 0.447(19) 0.47(3) -0.109(15) 0.037(8) 0.171(7)
C211 0.102(5) 0.149(7) 0.103(5) 0.000(5) 0.039(4) 0.031(5)
C212 0.142(5) 0.296(9) 0.141(7) 0.074(7) 0.054(5) 0.144(5)
C213 0.172(9) 0.326(13) 0.236(12) 0.097(11) 0.042(10) 0.121(9)
C214 0.172(8) 0.335(14) 0.182(11) 0.058(11) 0.059(8) 0.139(9)
C221 0.150(6) 0.164(7) 0.136(6) 0.050(6) 0.085(5) 0.073(5)
C222 0.307(7) 0.266(6) 0.216(6) 0.155(5) 0.132(5) 0.218(5)
C223 0.376(5) 0.240(6) 0.202(6) 0.121(5) 0.068(7) 0.215(5)
C224 0.444(7) 0.390(11) 0.272(13) 0.091(9) -0.003(9) 0.300(7)
C311 0.124(5) 0.151(8) 0.200(9) -0.017(7) -0.077(6) 0.051(5)
C312 0.129(6) 0.288(14) 0.199(12) 0.005(11) -0.034(8) 0.101(7)
C313 0.191(5) 0.303(15) 0.274(15) -0.136(13) 0.015(11) -0.074(7)
C314 0.253(8) 0.46(2) 0.34(2) -0.13(2) 0.103(15) -0.006(11)
C321 0.089(4) 0.098(4) 0.122(5) 0.024(4) -0.024(4) 0.024(4)
C322 0.136(6) 0.082(4) 0.188(9) 0.032(5) -0.034(6) 0.031(4)
C323 0.181(7) 0.082(4) 0.216(7) -0.002(4) -0.077(6) 0.053(4)
C324 0.256(10) 0.207(9) 0.177(8) -0.010(6) -0.073(8) 0.131(8)
C331 0.081(4) 0.135(7) 0.141(7) -0.027(6) -0.026(5) 0.021(5)
C332 0.123(4) 0.237(8) 0.264(9) -0.145(6) -0.048(5) 0.051(5)
C333 0.136(5) 0.346(10) 0.324(9) -0.166(7) -0.029(8) 0.068(7)
C334 0.355(13) 0.530(13) 0.436(12) -0.289(8) 0.009(10) 0.204(11)
C341 0.070(4) 0.082(4) 0.183(7) 0.037(5) -0.019(5) 0.011(3)
C342 0.144(5) 0.193(5) 0.189(8) 0.031(5) -0.071(5) 0.070(4)
C343 0.252(8) 0.227(6) 0.250(10) 0.115(7) -0.077(8) 0.041(5)
C344 0.294(13) 0.311(6) 0.436(17) 0.233(8) -0.063(13) 0.066(8)
C411 0.1743(16) 0.209(2) 0.200(3) 0.0272(17) -0.049(2) 0.0978(14)
C412 0.184(2) 0.218(3) 0.208(3) 0.017(2) -0.051(2) 0.099(2)
C413 0.177(3) 0.218(3) 0.208(4) 0.009(2) -0.059(3) 0.099(3)
C414 0.182(6) 0.251(5) 0.240(5) -0.022(3) -0.043(4) 0.083(5)
C421 0.185(3) 0.219(2) 0.189(2) 0.0308(19) -0.015(2) 0.1146(18)
C422 0.218(3) 0.221(2) 0.195(2) 0.044(2) -0.005(3) 0.109(2)
C423 0.229(4) 0.212(3) 0.191(4) 0.048(3) -0.005(3) 0.108(3)
C424 0.280(9) 0.224(3) 0.219(8) 0.070(4) -0.004(7) 0.101(4)
C431 0.177(2) 0.226(3) 0.218(3) 0.033(3) -0.027(2) 0.043(3)
C432 0.202(3) 0.238(3) 0.241(3) 0.045(4) -0.006(3) 0.029(3)
C433 0.209(3) 0.237(2) 0.264(5) 0.052(4) -0.003(4) 0.022(3)
C434 0.237(9) 0.238(3) 0.276(10) 0.055(7) 0.031(9) 0.035(4)
C441 0.163(3) 0.217(3) 0.180(2) 0.0312(18) -0.0197(19) 0.0578(19)
C442 0.177(3) 0.224(3) 0.192(3) 0.027(2) 0.006(2) 0.054(2)
C443 0.193(4) 0.232(3) 0.183(3) 0.029(3) 0.008(3) 0.049(3)
C444 0.241(7) 0.237(5) 0.216(5) 0.012(3) 0.033(7) 0.054(4)
C100 0.133(6) 0.139(6) 0.196(10) 0.032(7) -0.032(7) 0.060(5)
C101 0.246(9) 0.157(6) 0.236(14) -0.017(9) -0.035(10) 0.137(6)
N100 0.43(3) 0.36(2) 0.193(13) -0.025(16) 0.025(16) 0.07(2)

loop_
_atom_type_symbol
_atom_type_description
_atom_type_scat_dispersion_real
_atom_type_scat_dispersion_imag
_atom_type_scat_source
C C 0.0033 0.0016 'International Tables Vol C Tables 4.2.6.8 and 6.1.1.4'
H H 0.0000 0.0000 'International Tables Vol C Tables 4.2.6.8 and 6.1.1.4'
N N 0.0061 0.0033 'International Tables Vol C Tables 4.2.6.8 and 6.1.1.4'
O O 0.0106 0.0060 'International Tables Vol C Tables 4.2.6.8 and 6.1.1.4'
Fe Fe 0.3463 0.8444 'International Tables Vol C Tables 4.2.6.8 and 6.1.1.4'
Mo Mo -1.6832 0.6857 'International Tables Vol C Tables 4.2.6.8 and 6.1.1.4'

loop_
_geom_angle_atom_site_label_1
_geom_angle_atom_site_label_2
_geom_angle_atom_site_label_3
_geom_angle
_geom_angle_site_symmetry_1
_geom_angle_site_symmetry_3
_geom_angle_publ_flag
N1 Mo1 O10 102.61(17) . . ?
N1 Mo1 O8 101.81(16) . . ?
O10 Mo1 O8 155.51(14) . . ?
N1 Mo1 O9 102.9(2) . . ?
O10 Mo1 O9 88.42(17) . . ?
O8 Mo1 O9 88.00(15) . . ?
N1 Mo1 O7 101.5(2) . . ?
O10 Mo1 O7 87.15(17) . . ?
O8 Mo1 O7 86.19(16) . . ?
O9 Mo1 O7 155.64(14) . . ?
N1 Mo1 O1 178.94(19) . . ?
O10 Mo1 O1 78.09(13) . . ?
O8 Mo1 O1 77.47(12) . . ?
O9 Mo1 O1 77.91(15) . . ?
O7 Mo1 O1 77.74(13) . . ?
O2 Mo2 O7 105.5(2) . . ?
O2 Mo2 O12 102.9(2) . . ?
O7 Mo2 O12 88.16(15) . . ?
O2 Mo2 O11 104.2(2) . . ?
O7 Mo2 O11 86.84(16) . . ?
O12 Mo2 O11 152.76(18) . . ?
O2 Mo2 O15 101.7(2) . . ?
O7 Mo2 O15 152.85(19) . . ?
O12 Mo2 O15 86.86(17) . . ?
O11 Mo2 O15 85.50(17) . . ?
O2 Mo2 O1 178.4(2) . . ?
O7 Mo2 O1 76.05(13) . . ?
O12 Mo2 O1 76.58(13) . . ?
O11 Mo2 O1 76.23(16) . . ?
O15 Mo2 O1 76.84(16) . . ?
O3 Mo3 O8 103.94(17) . . ?
O3 Mo3 O13 104.4(2) . . ?
O8 Mo3 O13 88.06(16) . . ?
O3 Mo3 O16 101.68(19) . . ?
O8 Mo3 O16 154.34(15) . . ?
O13 Mo3 O16 86.97(19) . . ?
O3 Mo3 O12 101.8(2) . . ?
O8 Mo3 O12 86.86(16) . . ?
O13 Mo3 O12 153.83(15) . . ?
O16 Mo3 O12 86.59(18) . . ?
O3 Mo3 O1 178.5(2) . . ?
O8 Mo3 O1 76.18(11) . . ?
O13 Mo3 O1 77.07(15) . . ?
O16 Mo3 O1 78.17(13) . . ?
O12 Mo3 O1 76.78(14) . . ?
O4 Mo4 O10 104.9(2) . . ?
O4 Mo4 O11 102.9(3) . . ?
O10 Mo4 O11 87.04(18) . . ?
O4 Mo4 O18 101.9(2) . . ?
O10 Mo4 O18 153.23(16) . . ?
O11 Mo4 O18 87.6(2) . . ?
O4 Mo4 O14 104.0(3) . . ?
O10 Mo4 O14 87.25(19) . . ?
O11 Mo4 O14 153.10(17) . . ?
O18 Mo4 O14 85.7(2) . . ?
O4 Mo4 O1 178.7(2) . . ?
O10 Mo4 O1 76.42(12) . . ?
O11 Mo4 O1 77.04(15) . . ?
O18 Mo4 O1 76.81(14) . . ?
O14 Mo4 O1 76.07(15) . . ?
O5 Mo5 O17 104.7(3) . . ?
O5 Mo5 O9 102.5(2) . . ?
O17 Mo5 O9 152.8(2) . . ?
O5 Mo5 O14 103.2(2) . . ?
O17 Mo5 O14 86.9(2) . . ?
O9 Mo5 O14 87.27(17) . . ?
O5 Mo5 O13 103.4(2) . . ?
O17 Mo5 O13 87.17(18) . . ?
O9 Mo5 O13 86.28(15) . . ?
O14 Mo5 O13 153.4(2) . . ?
O5 Mo5 O1 178.7(2) . . ?
O17 Mo5 O1 76.53(16) . . ?
O9 Mo5 O1 76.26(14) . . ?
O14 Mo5 O1 77.27(16) . . ?
O13 Mo5 O1 76.14(15) . . ?
O6 Mo6 O15 104.5(3) . . ?
O6 Mo6 O18 101.2(2) . . ?
O15 Mo6 O18 87.4(2) . . ?
O6 Mo6 O17 103.3(3) . . ?
O15 Mo6 O17 152.14(17) . . ?
O18 Mo6 O17 85.3(2) . . ?
O6 Mo6 O16 105.8(2) . . ?
O15 Mo6 O16 88.60(19) . . ?
O18 Mo6 O16 152.83(16) . . ?
O17 Mo6 O16 85.7(2) . . ?
O6 Mo6 O1 177.2(2) . . ?
O15 Mo6 O1 77.23(16) . . ?
O18 Mo6 O1 76.57(13) . . ?
O17 Mo6 O1 74.92(15) . . ?
O16 Mo6 O1 76.34(13) . . ?
O19 Mo7 O19 105.8(4) 5_675 . ?
O19 Mo7 O25 102.95(17) 5_675 5_675 ?
O19 Mo7 O25 98.8(2) . 5_675 ?
O19 Mo7 O25 98.8(2) 5_675 . ?
O19 Mo7 O25 102.95(17) . . ?
O25 Mo7 O25 143.6(2) 5_675 . ?
O19 Mo7 O28 92.38(19) 5_675 5_675 ?
O19 Mo7 O28 160.8(2) . 5_675 ?
O25 Mo7 O28 70.50(14) 5_675 5_675 ?
O25 Mo7 O28 79.79(13) . 5_675 ?
O19 Mo7 O28 160.8(2) 5_675 . ?
O19 Mo7 O28 92.38(19) . . ?
O25 Mo7 O28 79.79(13) 5_675 . ?
O25 Mo7 O28 70.50(14) . . ?
O28 Mo7 O28 70.40(14) 5_675 . ?
O21 Mo8 O20 105.7(2) . . ?
O21 Mo8 O25 103.99(18) . . ?
O20 Mo8 O25 100.99(18) . . ?
O21 Mo8 O26 96.99(19) . . ?
O20 Mo8 O26 100.71(19) . . ?
O25 Mo8 O26 144.29(15) . . ?
O21 Mo8 O28 91.80(16) . . ?
O20 Mo8 O28 162.26(15) . . ?
O25 Mo8 O28 71.04(13) . . ?
O26 Mo8 O28 79.83(12) . . ?
O21 Mo8 O29 159.85(19) . . ?
O20 Mo8 O29 92.30(15) . . ?
O25 Mo8 O29 80.91(13) . . ?
O26 Mo8 O29 70.21(12) . . ?
O28 Mo8 O29 71.05(9) . . ?
O23 Mo9 O22 106.3(2) . . ?
O23 Mo9 O26 103.19(19) . . ?
O22 Mo9 O26 99.49(17) . . ?
O23 Mo9 O27 98.31(17) . . ?
O22 Mo9 O27 101.49(19) . . ?
O26 Mo9 O27 144.21(13) . . ?
O23 Mo9 O29 91.38(18) . . ?
O22 Mo9 O29 161.60(14) . . ?
O26 Mo9 O29 70.91(12) . . ?
O27 Mo9 O29 80.38(14) . . ?
O23 Mo9 O30 160.23(17) . . ?
O22 Mo9 O30 91.89(16) . . ?
O26 Mo9 O30 80.76(12) . . ?
O27 Mo9 O30 69.92(11) . . ?
O29 Mo9 O30 71.39(11) . . ?
O24 Mo10 O24 103.6(3) 5_675 . ?
O24 Mo10 O27 102.54(19) 5_675 5_675 ?
O24 Mo10 O27 98.90(16) . 5_675 ?
O24 Mo10 O27 98.90(16) 5_675 . ?
O24 Mo10 O27 102.54(19) . . ?
O27 Mo10 O27 145.0(2) 5_675 . ?
O24 Mo10 O30 92.83(17) 5_675 5_675 ?
O24 Mo10 O30 162.42(16) . 5_675 ?
O27 Mo10 O30 70.94(12) 5_675 5_675 ?
O27 Mo10 O30 80.76(13) . 5_675 ?
O24 Mo10 O30 162.42(15) 5_675 . ?
O24 Mo10 O30 92.83(17) . . ?
O27 Mo10 O30 80.76(13) 5_675 . ?
O27 Mo10 O30 70.94(12) . . ?
O30 Mo10 O30 71.73(17) 5_675 . ?
O28 Fe1 O28 88.2(2) 5_675 . ?
O28 Fe1 O29 88.14(12) 5_675 5_675 ?
O28 Fe1 O29 92.67(13) . 5_675 ?
O28 Fe1 O29 92.67(13) 5_675 . ?
O28 Fe1 O29 88.14(12) . . ?
O29 Fe1 O29 178.9(2) 5_675 . ?
O28 Fe1 O30 92.30(13) 5_675 5_675 ?
O28 Fe1 O30 179.37(13) . 5_675 ?
O29 Fe1 O30 87.70(13) 5_675 5_675 ?
O29 Fe1 O30 91.48(12) . 5_675 ?
O28 Fe1 O30 179.37(13) 5_675 . ?
O28 Fe1 O30 92.30(13) . . ?
O29 Fe1 O30 91.48(12) 5_675 . ?
O29 Fe1 O30 87.70(13) . . ?
O30 Fe1 O30 87.19(18) 5_675 . ?
Mo1 O1 Mo5 91.23(14) . . ?
Mo1 O1 Mo3 90.97(10) . . ?
Mo5 O1 Mo3 89.98(12) . . ?
Mo1 O1 Mo4 90.79(11) . . ?
Mo5 O1 Mo4 90.39(11) . . ?
Mo3 O1 Mo4 178.19(15) . . ?
Mo1 O1 Mo2 90.73(11) . . ?
Mo5 O1 Mo2 178.01(15) . . ?
Mo3 O1 Mo2 89.63(11) . . ?
Mo4 O1 Mo2 89.94(12) . . ?
Mo1 O1 Mo6 179.3(2) . . ?
Mo5 O1 Mo6 89.44(10) . . ?
Mo3 O1 Mo6 89.16(10) . . ?
Mo4 O1 Mo6 89.07(9) . . ?
Mo2 O1 Mo6 88.60(13) . . ?
Mo2 O7 Mo1 115.49(15) . . ?
Mo3 O8 Mo1 115.36(15) . . ?
Mo5 O9 Mo1 114.6(2) . . ?
Mo4 O10 Mo1 114.70(17) . . ?
Mo4 O11 Mo2 116.8(2) . . ?
Mo2 O12 Mo3 117.01(17) . . ?
Mo3 O13 Mo5 116.8(2) . . ?
Mo5 O14 Mo4 116.2(2) . . ?
Mo6 O15 Mo2 117.3(2) . . ?
Mo3 O16 Mo6 116.31(19) . . ?
Mo5 O17 Mo6 119.1(2) . . ?
Mo6 O18 Mo4 117.49(18) . . ?
Mo7 O25 Mo8 123.00(18) . . ?
Mo9 O26 Mo8 122.92(16) . . ?
Mo10 O27 Mo9 123.68(15) . . ?
C2 O28 Fe1 116.4(3) . . ?
C2 O28 Mo8 122.4(2) . . ?
Fe1 O28 Mo8 100.87(10) . . ?
C2 O28 Mo7 121.6(3) . . ?
Fe1 O28 Mo7 100.69(12) . . ?
Mo8 O28 Mo7 89.57(12) . . ?
C3 O29 Fe1 116.4(2) 5_675 . ?
C3 O29 Mo9 121.7(3) 5_675 . ?
Fe1 O29 Mo9 101.14(14) . . ?
C3 O29 Mo8 122.0(3) 5_675 . ?
Fe1 O29 Mo8 99.92(11) . . ?
Mo9 O29 Mo8 90.51(9) . . ?
C1 O30 Fe1 116.2(3) . . ?
C1 O30 Mo10 122.8(3) . . ?
Fe1 O30 Mo10 100.54(12) . . ?
C1 O30 Mo9 121.5(3) . . ?
Fe1 O30 Mo9 99.74(14) . . ?
Mo10 O30 Mo9 90.69(9) . . ?
C4 N1 Mo1 177.2(4) . . ?
C221 N2 C221 113.0(11) . 6_765 ?
C221 N2 C211 111.7(5) . 6_765 ?
C221 N2 C211 108.8(5) 6_765 6_765 ?
C221 N2 C211 108.8(5) . . ?
C221 N2 C211 111.7(5) 6_765 . ?
C211 N2 C211 102.3(10) 6_765 . ?
C331 N3 C341 111.0(7) . . ?
C331 N3 C321 110.9(7) . . ?
C341 N3 C321 105.9(5) . . ?
C331 N3 C311 108.1(6) . . ?
C341 N3 C311 110.1(7) . . ?
C321 N3 C311 110.9(7) . . ?
C431 N4 C421 112.3(8) . . ?
C431 N4 C441 116.5(7) . . ?
C421 N4 C441 109.5(7) . . ?
C431 N4 C411 120.2(9) . . ?
C421 N4 C411 108.1(8) . . ?
C441 N4 C411 87.6(7) . . ?
C141 N5 C131 114.5(7) . . ?
C141 N5 C121 112.6(5) . . ?
C131 N5 C121 105.8(4) . . ?
C141 N5 C111 107.3(5) . . ?
C131 N5 C111 109.2(5) . . ?
C121 N5 C111 107.3(7) . . ?
O30 C1 C4 112.9(4) . . ?
O28 C2 C4 113.0(4) . . ?
O29 C3 C4 112.8(3) 5_675 . ?
N1 C4 C3 106.5(3) . . ?
N1 C4 C1 105.6(4) . . ?
C3 C4 C1 114.1(4) . . ?
N1 C4 C2 104.3(4) . . ?
C3 C4 C2 113.5(4) . . ?
C1 C4 C2 111.8(4) . . ?
C112 C111 N5 114.2(6) . . ?
C111 C112 C113 108.2(7) . . ?
C114 C113 C112 114.2(10) . . ?
C122 C121 N5 114.5(5) . . ?
C121 C122 C123 110.9(7) . . ?
C124 C123 C122 109.4(8) . . ?
C132 C131 N5 115.3(5) . . ?
C131 C132 C133 111.3(5) . . ?
C134 C133 C132 115.2(6) . . ?
N5 C141 C142 115.3(6) . . ?
C141 C142 C143 106.3(7) . . ?
C144 C143 C142 106.0(9) . . ?
N2 C211 C212 116.4(6) . . ?
C213 C212 C211 110.3(8) . . ?
C212 C213 C214 107.5(9) . . ?
N2 C221 C222 112.1(6) . . ?
C223 C222 C221 112.6(10) . . ?
C222 C223 C224 115.3(12) . . ?
C312 C311 N3 112.9(7) . . ?
C313 C312 C311 112.5(9) . . ?
C312 C313 C314 96.0(11) . . ?
C322 C321 N3 113.5(6) . . ?
C321 C322 C323 107.6(7) . . ?
C322 C323 C324 116.1(10) . . ?
C332 C331 N3 113.3(7) . . ?
C331 C332 C333 108.0(8) . . ?
C334 C333 C332 105.7(11) . . ?
C342 C341 N3 115.8(6) . . ?
C341 C342 C343 106.6(8) . . ?
C344 C343 C342 109.8(10) . . ?
C412 C411 N4 115.7(7) . . ?
C411 C412 C413 112.2(7) . . ?
C414 C413 C412 111.8(9) . . ?
C422 C421 N4 135.0(11) . . ?
C421 C422 C423 117.3(10) . . ?
C424 C423 C422 113.1(9) . . ?
N4 C431 C432 124.0(9) . . ?
C431 C432 C433 111.4(10) . . ?
C432 C433 C434 115.9(13) . . ?
C442 C441 N4 113.6(9) . . ?
C441 C442 C443 100.5(10) . . ?
C442 C443 C444 101.7(10) . . ?
N100 C101 C100 165.9(16) . . ?

loop_
_geom_bond_atom_site_label_1
_geom_bond_atom_site_label_2
_geom_bond_distance
_geom_bond_site_symmetry_2
_geom_bond_publ_flag
Mo1 N1 1.729(4) . ?
Mo1 O10 1.943(3) . ?
Mo1 O8 1.945(3) . ?
Mo1 O9 1.945(4) . ?
Mo1 O7 1.946(4) . ?
Mo1 O1 2.216(3) . ?
Mo2 O2 1.670(5) . ?
Mo2 O7 1.882(4) . ?
Mo2 O12 1.917(4) . ?
Mo2 O11 1.945(4) . ?
Mo2 O15 1.951(4) . ?
Mo2 O1 2.332(4) . ?
Mo3 O3 1.678(4) . ?
Mo3 O8 1.881(3) . ?
Mo3 O13 1.896(4) . ?
Mo3 O16 1.914(4) . ?
Mo3 O12 1.926(4) . ?
Mo3 O1 2.317(3) . ?
Mo4 O4 1.660(5) . ?
Mo4 O10 1.894(3) . ?
Mo4 O11 1.917(5) . ?
Mo4 O18 1.943(4) . ?
Mo4 O14 1.966(5) . ?
Mo4 O1 2.321(3) . ?
Mo5 O5 1.663(6) . ?
Mo5 O17 1.897(5) . ?
Mo5 O9 1.903(3) . ?
Mo5 O14 1.908(4) . ?
Mo5 O13 1.949(4) . ?
Mo5 O1 2.315(4) . ?
Mo6 O6 1.655(5) . ?
Mo6 O15 1.888(5) . ?
Mo6 O18 1.899(5) . ?
Mo6 O17 1.921(5) . ?
Mo6 O16 1.953(4) . ?
Mo6 O1 2.363(3) . ?
Mo7 O19 1.688(4) 5_675 ?
Mo7 O19 1.688(4) . ?
Mo7 O25 1.909(3) 5_675 ?
Mo7 O25 1.909(3) . ?
Mo7 O28 2.394(3) 5_675 ?
Mo7 O28 2.394(3) . ?
Mo8 O21 1.667(4) . ?
Mo8 O20 1.714(4) . ?
Mo8 O25 1.910(4) . ?
Mo8 O26 1.919(4) . ?
Mo8 O28 2.370(3) . ?
Mo8 O29 2.389(3) . ?
Mo9 O23 1.694(4) . ?
Mo9 O22 1.693(4) . ?
Mo9 O26 1.919(4) . ?
Mo9 O27 1.927(4) . ?
Mo9 O29 2.358(3) . ?
Mo9 O30 2.390(3) . ?
Mo10 O24 1.680(5) 5_675 ?
Mo10 O24 1.680(5) . ?
Mo10 O27 1.905(4) 5_675 ?
Mo10 O27 1.905(4) . ?
Mo10 O30 2.360(3) 5_675 ?
Mo10 O30 2.360(3) . ?
Fe1 O28 1.983(3) 5_675 ?
Fe1 O28 1.983(3) . ?
Fe1 O29 1.994(3) 5_675 ?
Fe1 O29 1.994(3) . ?
Fe1 O30 2.005(4) 5_675 ?
Fe1 O30 2.005(4) . ?
O28 C2 1.422(5) . ?
O29 C3 1.437(5) 5_675 ?
O30 C1 1.427(5) . ?
N1 C4 1.450(5) . ?
N2 C221 1.493(11) . ?
N2 C221 1.493(11) 6_765 ?
N2 C211 1.515(13) 6_765 ?
N2 C211 1.515(13) . ?
N3 C331 1.519(12) . ?
N3 C341 1.540(8) . ?
N3 C321 1.546(11) . ?
N3 C311 1.599(13) . ?
N4 C431 1.473(10) . ?
N4 C421 1.500(11) . ?
N4 C441 1.511(10) . ?
N4 C411 1.522(11) . ?
N5 C141 1.466(10) . ?
N5 C131 1.519(8) . ?
N5 C121 1.524(8) . ?
N5 C111 1.556(10) . ?
C1 C4 1.522(7) . ?
C2 C4 1.561(8) . ?
C3 O29 1.437(5) 5_675 ?
C3 C4 1.507(6) . ?
C111 C112 1.482(10) . ?
C112 C113 1.496(11) . ?
C113 C114 1.487(14) . ?
C121 C122 1.504(10) . ?
C122 C123 1.507(11) . ?
C123 C124 1.492(13) . ?
C131 C132 1.467(9) . ?
C132 C133 1.552(10) . ?
C133 C134 1.536(12) . ?
C141 C142 1.516(10) . ?
C142 C143 1.554(11) . ?
C143 C144 1.539(13) . ?
C211 C212 1.519(14) . ?
C212 C213 1.495(13) . ?
C213 C214 1.499(13) . ?
C221 C222 1.548(16) . ?
C222 C223 1.507(12) . ?
C223 C224 1.55(2) . ?
C311 C312 1.526(16) . ?
C312 C313 1.498(13) . ?
C313 C314 1.514(15) . ?
C321 C322 1.486(10) . ?
C322 C323 1.495(14) . ?
C323 C324 1.528(12) . ?
C331 C332 1.487(15) . ?
C332 C333 1.523(13) . ?
C333 C334 1.522(14) . ?
C341 C342 1.533(14) . ?
C342 C343 1.539(13) . ?
C343 C344 1.510(15) . ?
C411 C412 1.459(12) . ?
C412 C413 1.526(12) . ?
C413 C414 1.505(13) . ?
C421 C422 1.420(11) . ?
C422 C423 1.490(13) . ?
C423 C424 1.477(11) . ?
C431 C432 1.492(12) . ?
C432 C433 1.510(12) . ?
C433 C434 1.511(14) . ?
C441 C442 1.486(14) . ?
C442 C443 1.541(12) . ?
C443 C444 1.541(15) . ?
C100 C101 1.398(12) . ?
C101 N100 1.310(18) . ?
